data_7042169
loop_
_publ_author_name
'Ou, Arnold'
'Wu, Linglin'
'Salvador, Alvaro'
'Sipos, Gellert'
'Zhao, Guangzhen'
'Skelton, Brian W.'
'Sobolev, Alexandre N.'
'Dorta, Reto'

_publ_section_title
;
 New, potentially chelating NHC ligands; synthesis, complexation studies,
 and preliminary catalytic evaluation.
;
_journal_issue 11
_journal_name_full 'Dalton transactions (Cambridge, England : 2003)'
_journal_page_first 3631
_journal_page_last 3641
_journal_paper_doi 10.1039/c6dt04534k
_journal_volume 46
_journal_year 2017
_chemical_formula_moiety 'C31 H32 N4 O2'
_chemical_formula_sum 'C31 H32 N4 O2'
_chemical_formula_weight 492.61
_chemical_name_systematic
;
 ?
;
_space_group_IT_number 14
_symmetry_cell_setting monoclinic
_symmetry_space_group_name_Hall '-P 2ybc'
_symmetry_space_group_name_H-M 'P 1 21/c 1'
_atom_sites_solution_hydrogens geom
_atom_sites_solution_primary direct
_atom_sites_solution_secondary difmap
_audit_creation_date 2012-08-05T21:18:25-00:00
_audit_creation_method 'WinGX routine CIF_UPDATE'
_audit_update_record
;
2016-11-24 deposited with the CCDC.
2017-02-20 downloaded from the CCDC.
;
_cell_angle_alpha 90
_cell_angle_beta 93.178(2)
_cell_angle_gamma 90
_cell_formula_units_Z 8
_cell_length_a 24.3449(5)
_cell_length_b 9.4072(2)
_cell_length_c 22.6550(4)
_cell_measurement_reflns_used 13668
_cell_measurement_temperature 100(2)
_cell_measurement_theta_max 30.0
_cell_measurement_theta_min 3.59
_cell_volume 5180.41(18)
_computing_cell_refinement
;
        CrysAlisPro, Oxford Diffraction Ltd.,
        Version 1.171.33.52 (release 06-11-2009 CrysAlis171 .NET)
        (compiled Nov  6 2009,16:24:50)
;
_computing_data_collection
;
        CrysAlisPro, Oxford Diffraction Ltd.,
        Version 1.171.33.52 (release 06-11-2009 CrysAlis171 .NET)
        (compiled Nov  6 2009,16:24:50)
;
_computing_data_reduction
;
        CrysAlisPro, Oxford Diffraction Ltd.,
        Version 1.171.33.52 (release 06-11-2009 CrysAlis171 .NET)
        (compiled Nov  6 2009,16:24:50)
;
_computing_molecular_graphics 'OrtepII (Johnson, C. K. (1976)'
_computing_publication_material 'WinGX Farrugia, L. J. (1999)'
_computing_structure_refinement 'SHELXL-97 (Sheldrick, 2008)'
_diffrn_ambient_temperature 100(2)
_diffrn_measured_fraction_theta_full 0.998
_diffrn_measured_fraction_theta_max 0.998
_diffrn_measurement_device_type 'Oxford Diffraction Gemini diffractometer'
_diffrn_measurement_method '\w scans'
_diffrn_radiation_monochromator graphite
_diffrn_radiation_type MoK\a
_diffrn_radiation_wavelength 0.71073
_diffrn_reflns_av_R_equivalents 0.0425
_diffrn_reflns_av_unetI/netI 0.0439
_diffrn_reflns_limit_h_max 34
_diffrn_reflns_limit_h_min -33
_diffrn_reflns_limit_k_max 13
_diffrn_reflns_limit_k_min -13
_diffrn_reflns_limit_l_max 31
_diffrn_reflns_limit_l_min -24
_diffrn_reflns_number 53240
_diffrn_reflns_theta_full 30
_diffrn_reflns_theta_max 30
_diffrn_reflns_theta_min 3.6
_exptl_absorpt_coefficient_mu 0.08
_exptl_absorpt_correction_T_max 1
_exptl_absorpt_correction_T_min 0.9416
_exptl_absorpt_correction_type multi-scan
_exptl_absorpt_process_details
;
   CrysAlisPro, Agilent Technologies,
        Empirical absorption correction using spherical harmonics,
 implemented in SCALE3 ABSPACK scaling algorithm.

;
_exptl_crystal_colour colourless
_exptl_crystal_density_diffrn 1.263
_exptl_crystal_density_method 'not measured'
_exptl_crystal_description plate
_exptl_crystal_F_000 2096
_exptl_crystal_size_max 0.30
_exptl_crystal_size_mid 0.24
_exptl_crystal_size_min 0.09
_refine_diff_density_max 0.477
_refine_diff_density_min -0.317
_refine_diff_density_rms 0.049
_refine_ls_extinction_method none
_refine_ls_goodness_of_fit_ref 1.029
_refine_ls_hydrogen_treatment constr
_refine_ls_matrix_type full
_refine_ls_number_parameters 667
_refine_ls_number_reflns 15095
_refine_ls_number_restraints 0
_refine_ls_restrained_S_all 1.029
_refine_ls_R_factor_all 0.0915
_refine_ls_R_factor_gt 0.064
_refine_ls_shift/su_max 0.001
_refine_ls_shift/su_mean 0
_refine_ls_structure_factor_coef Fsqd
_refine_ls_weighting_details 'calc w=1/[\s^2^(Fo^2^)+(0.0534P)^2^+2.7126P] where P=(Fo^2^+2Fc^2^)/3'
_refine_ls_weighting_scheme calc
_refine_ls_wR_factor_gt 0.1338
_refine_ls_wR_factor_ref 0.1449
_reflns_number_gt 11236
_reflns_number_total 15095
_reflns_threshold_expression I>2\s(I)
_cod_data_source_file c6dt04534k2.cif
_cod_data_source_block rda005
_cod_depositor_comments 'Adding full bibliography for 7042167--7042177.cif.'
_cod_original_sg_symbol_Hall '-p 2ybc'
_cod_database_code 7042169

loop_
_symmetry_equiv_pos_as_xyz
'x, y, z'
'-x, y+1/2, -z+1/2'
'-x, -y, -z'
'x, -y-1/2, z-1/2'

loop_
_atom_site_label
_atom_site_type_symbol
_atom_site_fract_x
_atom_site_fract_y
_atom_site_fract_z
_atom_site_U_iso_or_equiv
_atom_site_adp_type
_atom_site_occupancy
_atom_site_symmetry_multiplicity
_atom_site_calc_flag
_atom_site_refinement_flags
C1 C 0.86825(6) 0.80052(16) 0.52244(7) 0.0219(3) Uani 1 1 d .
N2 N 0.91896(5) 0.85699(14) 0.53324(6) 0.0227(3) Uani 1 1 d .
C21 C 0.96886(6) 0.77922(16) 0.54352(8) 0.0254(3) Uani 1 1 d .
C22 C 0.99606(7) 0.78385(18) 0.59904(8) 0.0292(4) Uani 1 1 d .
N221 N 0.97185(6) 0.85643(16) 0.64541(6) 0.0300(3) Uani 1 1 d .
C222 C 1.00787(8) 0.9108(2) 0.69457(9) 0.0381(4) Uani 1 1 d .
H22A H 1.0405 0.9574 0.679 0.046 Uiso 1 1 calc R
H22B H 1.0206 0.8313 0.7205 0.046 Uiso 1 1 calc R
C223 C 0.97612(8) 1.0159(2) 0.72909(9) 0.0419(5) Uani 1 1 d .
H22C H 0.9999 1.0517 0.7627 0.05 Uiso 1 1 calc R
H22D H 0.9657 1.0978 0.7034 0.05 Uiso 1 1 calc R
O224 O 0.92790(6) 0.95540(16) 0.75099(6) 0.0435(3) Uani 1 1 d .
C225 C 0.89315(8) 0.8994(2) 0.70336(8) 0.0340(4) Uani 1 1 d .
H22E H 0.8806 0.9779 0.6768 0.041 Uiso 1 1 calc R
H22F H 0.8603 0.8552 0.7195 0.041 Uiso 1 1 calc R
C226 C 0.92299(7) 0.79007(18) 0.66838(8) 0.0287(3) Uani 1 1 d .
H22G H 0.9339 0.7086 0.694 0.034 Uiso 1 1 calc R
H22H H 0.8985 0.7545 0.6353 0.034 Uiso 1 1 calc R
C23 C 1.04846(7) 0.7182(2) 0.60716(9) 0.0351(4) Uani 1 1 d .
H23 H 1.0675 0.7211 0.6449 0.042 Uiso 1 1 calc R
C24 C 1.07150(7) 0.65152(19) 0.56176(9) 0.0372(4) Uani 1 1 d .
H24 H 1.1063 0.6071 0.5686 0.045 Uiso 1 1 calc R
C24A C 1.04549(7) 0.64589(18) 0.50453(9) 0.0332(4) Uani 1 1 d .
C25 C 1.06958(7) 0.58166(19) 0.45597(10) 0.0386(5) Uani 1 1 d .
H25 H 1.1038 0.5337 0.462 0.046 Uiso 1 1 calc R
C26 C 1.04498(8) 0.5870(2) 0.40118(10) 0.0418(5) Uani 1 1 d .
H26 H 1.0623 0.5441 0.3691 0.05 Uiso 1 1 calc R
C27 C 0.99333(8) 0.6563(2) 0.39097(9) 0.0385(4) Uani 1 1 d .
H27 H 0.9766 0.661 0.3521 0.046 Uiso 1 1 calc R
C28 C 0.96792(7) 0.71616(18) 0.43740(8) 0.0313(4) Uani 1 1 d .
H28 H 0.9331 0.7606 0.4306 0.038 Uiso 1 1 calc R
C28A C 0.99279(6) 0.71268(17) 0.49505(8) 0.0278(3) Uani 1 1 d .
C3 C 0.92314(6) 1.01168(17) 0.52179(8) 0.0256(3) Uani 1 1 d .
H3A H 0.9443 1.031 0.4866 0.031 Uiso 1 1 calc R
H3B H 0.9404 1.0624 0.5563 0.031 Uiso 1 1 calc R
C4 C 0.86284(6) 1.05302(17) 0.51110(8) 0.0280(3) Uani 1 1 d .
H4A H 0.8497 1.1101 0.5442 0.034 Uiso 1 1 calc R
H4B H 0.8566 1.1068 0.4737 0.034 Uiso 1 1 calc R
N5 N 0.83580(5) 0.91195(13) 0.50762(6) 0.0208(3) Uani 1 1 d .
C51 C 0.77729(6) 0.91104(16) 0.49857(7) 0.0218(3) Uani 1 1 d .
C52 C 0.75351(6) 0.92633(16) 0.44169(7) 0.0241(3) Uani 1 1 d .
N521 N 0.78731(6) 0.91871(14) 0.39281(6) 0.0260(3) Uani 1 1 d .
C522 C 0.76375(8) 0.9743(2) 0.33666(8) 0.0347(4) Uani 1 1 d .
H52A H 0.7501 1.0722 0.3423 0.042 Uiso 1 1 calc R
H52B H 0.7323 0.9144 0.3225 0.042 Uiso 1 1 calc R
C523 C 0.80715(9) 0.9743(2) 0.29161(8) 0.0407(5) Uani 1 1 d .
H52C H 0.7912 1.0127 0.2537 0.049 Uiso 1 1 calc R
H52D H 0.8378 1.0374 0.3054 0.049 Uiso 1 1 calc R
O524 O 0.82801(7) 0.83507(15) 0.28212(6) 0.0455(4) Uani 1 1 d .
C525 C 0.85132(8) 0.7808(2) 0.33682(8) 0.0369(4) Uani 1 1 d .
H52E H 0.8823 0.8422 0.351 0.044 Uiso 1 1 calc R
H52F H 0.8659 0.6841 0.3305 0.044 Uiso 1 1 calc R
C526 C 0.80914(7) 0.77519(17) 0.38298(7) 0.0281(3) Uani 1 1 d .
H52G H 0.7788 0.7108 0.3697 0.034 Uiso 1 1 calc R
H52H H 0.8262 0.7375 0.4204 0.034 Uiso 1 1 calc R
C53 C 0.69605(7) 0.95089(19) 0.43485(8) 0.0312(4) Uani 1 1 d .
H53 H 0.6793 0.9635 0.3963 0.037 Uiso 1 1 calc R
C54 C 0.66434(7) 0.95678(19) 0.48257(9) 0.0333(4) Uani 1 1 d .
H54 H 0.6261 0.9764 0.4766 0.04 Uiso 1 1 calc R
C54A C 0.68677(7) 0.93458(17) 0.54033(8) 0.0295(4) Uani 1 1 d .
C55 C 0.65495(7) 0.9410(2) 0.59062(9) 0.0393(5) Uani 1 1 d .
H55 H 0.6165 0.9575 0.5857 0.047 Uiso 1 1 calc R
C56 C 0.67848(8) 0.9240(2) 0.64577(10) 0.0439(5) Uani 1 1 d .
H56 H 0.6563 0.9293 0.6789 0.053 Uiso 1 1 calc R
C57 C 0.73547(8) 0.8984(2) 0.65463(9) 0.0399(5) Uani 1 1 d .
H57 H 0.7514 0.8854 0.6935 0.048 Uiso 1 1 calc R
C58 C 0.76781(7) 0.89252(19) 0.60683(8) 0.0307(4) Uani 1 1 d .
H58 H 0.8062 0.8756 0.6129 0.037 Uiso 1 1 calc R
C58A C 0.74468(6) 0.91124(16) 0.54867(7) 0.0244(3) Uani 1 1 d .
C6 C 0.38336(6) 0.71949(16) 0.31779(6) 0.0196(3) Uani 1 1 d .
N7 N 0.33517(5) 0.64841(13) 0.31631(5) 0.0191(2) Uani 1 1 d .
C71 C 0.28118(6) 0.70732(16) 0.31231(6) 0.0192(3) Uani 1 1 d .
C72 C 0.24564(6) 0.67565(16) 0.35623(6) 0.0205(3) Uani 1 1 d .
N721 N 0.26750(5) 0.60927(14) 0.40865(5) 0.0209(3) Uani 1 1 d .
C722 C 0.22946(7) 0.53172(19) 0.44437(7) 0.0289(3) Uani 1 1 d .
H72A H 0.2068 0.4659 0.4191 0.035 Uiso 1 1 calc R
H72B H 0.2045 0.5991 0.4632 0.035 Uiso 1 1 calc R
C723 C 0.26251(8) 0.44911(19) 0.49117(8) 0.0327(4) Uani 1 1 d .
H72C H 0.2371 0.3953 0.5155 0.039 Uiso 1 1 calc R
H72D H 0.2863 0.3799 0.4718 0.039 Uiso 1 1 calc R
O724 O 0.29569(6) 0.53999(13) 0.52826(5) 0.0339(3) Uani 1 1 d .
C725 C 0.33265(8) 0.61875(19) 0.49375(7) 0.0310(4) Uani 1 1 d .
H72E H 0.3581 0.5522 0.4752 0.037 Uiso 1 1 calc R
H72F H 0.3549 0.6835 0.5199 0.037 Uiso 1 1 calc R
C726 C 0.30192(7) 0.70422(17) 0.44634(7) 0.0243(3) Uani 1 1 d .
H72G H 0.2786 0.776 0.4647 0.029 Uiso 1 1 calc R
H72H H 0.3284 0.7547 0.4221 0.029 Uiso 1 1 calc R
C73 C 0.18906(6) 0.70732(17) 0.34695(7) 0.0246(3) Uani 1 1 d .
H73 H 0.1645 0.6841 0.3766 0.03 Uiso 1 1 calc R
C74 C 0.16931(7) 0.77089(18) 0.29591(7) 0.0272(3) Uani 1 1 d .
H74 H 0.1309 0.7881 0.29 0.033 Uiso 1 1 calc R
C74A C 0.20491(7) 0.81145(17) 0.25170(7) 0.0249(3) Uani 1 1 d .
C75 C 0.18507(7) 0.87603(18) 0.19800(8) 0.0313(4) Uani 1 1 d .
H75 H 0.1471 0.8984 0.1923 0.038 Uiso 1 1 calc R
C76 C 0.21990(8) 0.90633(19) 0.15456(8) 0.0337(4) Uani 1 1 d .
H76 H 0.2058 0.9469 0.1184 0.04 Uiso 1 1 calc R
C77 C 0.27650(7) 0.87787(19) 0.16301(7) 0.0302(4) Uani 1 1 d .
H77 H 0.3006 0.901 0.1328 0.036 Uiso 1 1 calc R
C78 C 0.29713(7) 0.81700(17) 0.21445(7) 0.0251(3) Uani 1 1 d .
H78 H 0.3355 0.799 0.2197 0.03 Uiso 1 1 calc R
C78A C 0.26191(6) 0.78032(16) 0.26004(6) 0.0214(3) Uani 1 1 d .
C8 C 0.33967(6) 0.49266(17) 0.30688(7) 0.0258(3) Uani 1 1 d .
H8A H 0.3245 0.4648 0.2671 0.031 Uiso 1 1 calc R
H8B H 0.3206 0.4387 0.3372 0.031 Uiso 1 1 calc R
C9 C 0.40163(6) 0.47013(17) 0.31316(8) 0.0255(3) Uani 1 1 d .
H9A H 0.4127 0.4202 0.3504 0.031 Uiso 1 1 calc R
H9B H 0.415 0.416 0.2793 0.031 Uiso 1 1 calc R
N10 N 0.42196(5) 0.61833(13) 0.31364(5) 0.0203(3) Uani 1 1 d .
C101 C 0.48012(6) 0.63851(16) 0.32024(7) 0.0205(3) Uani 1 1 d .
C102 C 0.51143(6) 0.62697(16) 0.27113(7) 0.0230(3) Uani 1 1 d .
N111 N 0.48424(6) 0.61487(14) 0.21452(6) 0.0246(3) Uani 1 1 d .
C112 C 0.51551(8) 0.55615(19) 0.16665(8) 0.0323(4) Uani 1 1 d .
H11A H 0.5351 0.4688 0.1802 0.039 Uiso 1 1 calc R
H11B H 0.5431 0.6261 0.1545 0.039 Uiso 1 1 calc R
C113 C 0.47571(9) 0.5224(2) 0.11528(8) 0.0383(4) Uani 1 1 d .
H11C H 0.4962 0.482 0.0826 0.046 Uiso 1 1 calc R
H11D H 0.4492 0.4497 0.1276 0.046 Uiso 1 1 calc R
O114 O 0.44622(6) 0.64570(14) 0.09453(5) 0.0379(3) Uani 1 1 d .
C115 C 0.41718(7) 0.7078(2) 0.14100(7) 0.0305(4) Uani 1 1 d .
H11E H 0.3888 0.6404 0.1535 0.037 Uiso 1 1 calc R
H11F H 0.3983 0.7951 0.1263 0.037 Uiso 1 1 calc R
C116 C 0.45557(7) 0.74428(17) 0.19344(7) 0.0233(3) Uani 1 1 d .
H11G H 0.4827 0.816 0.1819 0.028 Uiso 1 1 calc R
H11H H 0.4344 0.7849 0.2255 0.028 Uiso 1 1 calc R
C103 C 0.56966(7) 0.62384(18) 0.27988(8) 0.0292(4) Uani 1 1 d .
H103 H 0.5916 0.6154 0.2466 0.035 Uiso 1 1 calc R
C104 C 0.59466(7) 0.63267(18) 0.33494(8) 0.0307(4) Uani 1 1 d .
H104 H 0.6336 0.6277 0.3395 0.037 Uiso 1 1 calc R
C10A C 0.56388(7) 0.64904(17) 0.38559(8) 0.0265(3) Uani 1 1 d .
C105 C 0.58892(8) 0.66286(19) 0.44322(8) 0.0341(4) Uani 1 1 d .
H105 H 0.6279 0.6601 0.4487 0.041 Uiso 1 1 calc R
C106 C 0.55799(8) 0.6800(2) 0.49083(8) 0.0369(4) Uani 1 1 d .
H106 H 0.5755 0.69 0.5291 0.044 Uiso 1 1 calc R
C107 C 0.50017(8) 0.6831(2) 0.48382(8) 0.0331(4) Uani 1 1 d .
H107 H 0.4789 0.6948 0.5174 0.04 Uiso 1 1 calc R
C108 C 0.47442(7) 0.66924(18) 0.42879(7) 0.0270(3) Uani 1 1 d .
H108 H 0.4354 0.6706 0.4246 0.032 Uiso 1 1 calc R
C10B C 0.50530(6) 0.65296(16) 0.37818(7) 0.0227(3) Uani 1 1 d .

loop_
_atom_site_aniso_label
_atom_site_aniso_U_11
_atom_site_aniso_U_22
_atom_site_aniso_U_33
_atom_site_aniso_U_23
_atom_site_aniso_U_13
_atom_site_aniso_U_12
C1 0.0164(7) 0.0222(7) 0.0273(7) 0.0013(6) 0.0042(6) 0.0001(6)
N2 0.0151(6) 0.0188(6) 0.0343(7) 0.0036(5) 0.0020(5) 0.0000(5)
C21 0.0143(7) 0.0197(7) 0.0423(9) 0.0061(6) 0.0038(6) -0.0002(5)
C22 0.0187(7) 0.0252(8) 0.0435(10) 0.0111(7) -0.0005(7) -0.0022(6)
N221 0.0228(7) 0.0317(8) 0.0352(8) 0.0034(6) -0.0025(6) -0.0050(6)
C222 0.0265(9) 0.0421(11) 0.0446(10) 0.0077(8) -0.0073(8) -0.0082(8)
C223 0.0404(11) 0.0427(11) 0.0417(11) -0.0034(9) -0.0070(8) -0.0093(9)
O224 0.0414(8) 0.0541(9) 0.0343(7) -0.0048(6) -0.0034(6) -0.0093(7)
C225 0.0322(9) 0.0398(10) 0.0297(9) -0.0008(7) -0.0013(7) -0.0040(8)
C226 0.0243(8) 0.0288(8) 0.0327(8) 0.0064(7) -0.0021(6) -0.0031(6)
C23 0.0226(8) 0.0339(10) 0.0486(11) 0.0119(8) -0.0007(7) 0.0011(7)
C24 0.0190(8) 0.0293(9) 0.0632(13) 0.0140(9) 0.0020(8) 0.0025(7)
C24A 0.0195(8) 0.0204(8) 0.0609(12) 0.0053(8) 0.0129(8) -0.0028(6)
C25 0.0224(8) 0.0251(9) 0.0697(14) -0.0020(9) 0.0163(9) -0.0011(7)
C26 0.0318(10) 0.0301(9) 0.0661(14) -0.0127(9) 0.0262(9) -0.0054(8)
C27 0.0324(10) 0.0341(10) 0.0501(11) -0.0108(8) 0.0134(8) -0.0079(8)
C28 0.0228(8) 0.0250(8) 0.0470(10) -0.0050(7) 0.0107(7) -0.0040(6)
C28A 0.0182(7) 0.0176(7) 0.0484(10) 0.0032(7) 0.0084(7) -0.0018(6)
C3 0.0177(7) 0.0197(7) 0.0394(9) 0.0042(6) 0.0014(6) -0.0021(6)
C4 0.0172(7) 0.0194(7) 0.0473(10) 0.0014(7) 0.0014(7) -0.0017(6)
N5 0.0143(6) 0.0182(6) 0.0303(7) -0.0002(5) 0.0030(5) -0.0022(5)
C51 0.0150(7) 0.0165(7) 0.0342(8) -0.0007(6) 0.0029(6) -0.0004(5)
C52 0.0206(7) 0.0177(7) 0.0340(8) 0.0024(6) 0.0007(6) 0.0004(6)
N521 0.0273(7) 0.0225(7) 0.0281(7) 0.0052(5) 0.0010(5) 0.0044(5)
C522 0.0381(10) 0.0307(9) 0.0350(9) 0.0096(7) -0.0015(8) 0.0079(8)
C523 0.0527(12) 0.0354(10) 0.0342(9) 0.0130(8) 0.0039(9) 0.0119(9)
O524 0.0677(10) 0.0407(8) 0.0287(7) 0.0094(6) 0.0074(6) 0.0194(7)
C525 0.0487(11) 0.0340(10) 0.0285(9) 0.0080(7) 0.0077(8) 0.0145(8)
C526 0.0336(9) 0.0220(8) 0.0287(8) 0.0029(6) 0.0014(7) 0.0042(6)
C53 0.0221(8) 0.0274(9) 0.0434(10) 0.0025(7) -0.0055(7) 0.0012(6)
C54 0.0165(8) 0.0269(9) 0.0564(11) -0.0025(8) 0.0006(7) -0.0001(6)
C54A 0.0195(8) 0.0207(8) 0.0487(10) -0.0068(7) 0.0076(7) -0.0044(6)
C55 0.0213(8) 0.0387(10) 0.0596(13) -0.0102(9) 0.0164(8) -0.0048(7)
C56 0.0334(10) 0.0500(12) 0.0505(12) -0.0126(9) 0.0233(9) -0.0108(9)
C57 0.0357(10) 0.0493(12) 0.0358(10) -0.0113(8) 0.0117(8) -0.0119(9)
C58 0.0242(8) 0.0330(9) 0.0356(9) -0.0068(7) 0.0080(7) -0.0056(7)
C58A 0.0185(7) 0.0187(7) 0.0364(8) -0.0047(6) 0.0063(6) -0.0027(6)
C6 0.0177(7) 0.0249(7) 0.0164(6) 0.0006(5) 0.0027(5) 0.0000(5)
N7 0.0168(6) 0.0198(6) 0.0209(6) 0.0009(5) 0.0026(5) 0.0000(5)
C71 0.0153(7) 0.0216(7) 0.0205(7) -0.0013(5) 0.0005(5) -0.0011(5)
C72 0.0188(7) 0.0208(7) 0.0221(7) -0.0012(6) 0.0024(5) -0.0014(5)
N721 0.0209(6) 0.0221(6) 0.0200(6) 0.0013(5) 0.0039(5) -0.0040(5)
C722 0.0274(8) 0.0295(9) 0.0305(8) 0.0031(7) 0.0086(7) -0.0060(7)
C723 0.0424(10) 0.0272(9) 0.0295(8) 0.0048(7) 0.0101(7) -0.0054(7)
O724 0.0471(8) 0.0343(7) 0.0210(5) 0.0039(5) 0.0072(5) -0.0034(6)
C725 0.0378(10) 0.0323(9) 0.0223(8) 0.0041(7) -0.0021(7) -0.0057(7)
C726 0.0291(8) 0.0230(8) 0.0209(7) -0.0009(6) 0.0022(6) -0.0040(6)
C73 0.0184(7) 0.0259(8) 0.0301(8) -0.0034(6) 0.0064(6) -0.0018(6)
C74 0.0173(7) 0.0269(8) 0.0367(9) -0.0051(7) -0.0034(6) 0.0013(6)
C74A 0.0231(8) 0.0222(7) 0.0287(8) -0.0017(6) -0.0045(6) -0.0003(6)
C75 0.0280(9) 0.0265(8) 0.0379(9) 0.0007(7) -0.0113(7) -0.0006(7)
C76 0.0424(10) 0.0270(9) 0.0300(9) 0.0065(7) -0.0131(7) -0.0048(7)
C77 0.0354(9) 0.0297(9) 0.0249(8) 0.0041(7) -0.0029(7) -0.0056(7)
C78 0.0250(8) 0.0267(8) 0.0235(7) 0.0022(6) 0.0006(6) -0.0042(6)
C78A 0.0211(7) 0.0211(7) 0.0216(7) -0.0004(6) -0.0023(6) -0.0009(6)
C8 0.0216(8) 0.0227(8) 0.0332(8) -0.0042(6) 0.0015(6) -0.0013(6)
C9 0.0209(8) 0.0207(7) 0.0351(8) -0.0004(6) 0.0032(6) -0.0008(6)
N10 0.0166(6) 0.0214(6) 0.0232(6) -0.0009(5) 0.0027(5) -0.0013(5)
C101 0.0153(7) 0.0202(7) 0.0261(7) -0.0001(6) 0.0021(5) 0.0005(5)
C102 0.0198(7) 0.0198(7) 0.0297(8) 0.0002(6) 0.0050(6) 0.0003(6)
N111 0.0276(7) 0.0226(7) 0.0241(6) -0.0030(5) 0.0063(5) 0.0018(5)
C112 0.0386(10) 0.0279(9) 0.0317(9) -0.0042(7) 0.0147(7) 0.0047(7)
C113 0.0547(12) 0.0301(9) 0.0311(9) -0.0079(7) 0.0115(8) 0.0011(8)
O114 0.0533(8) 0.0386(7) 0.0223(6) -0.0061(5) 0.0071(5) 0.0015(6)
C115 0.0365(9) 0.0323(9) 0.0229(8) -0.0032(7) 0.0031(7) -0.0004(7)
C116 0.0261(8) 0.0209(7) 0.0233(7) -0.0013(6) 0.0056(6) -0.0009(6)
C103 0.0217(8) 0.0265(8) 0.0405(9) 0.0018(7) 0.0107(7) 0.0026(6)
C104 0.0169(7) 0.0266(8) 0.0485(10) 0.0044(7) 0.0016(7) 0.0019(6)
C10A 0.0217(8) 0.0193(7) 0.0377(9) 0.0049(6) -0.0033(6) -0.0007(6)
C105 0.0279(9) 0.0280(9) 0.0452(10) 0.0076(7) -0.0110(8) -0.0040(7)
C106 0.0425(11) 0.0319(9) 0.0345(9) 0.0054(7) -0.0137(8) -0.0063(8)
C107 0.0392(10) 0.0328(9) 0.0271(8) 0.0023(7) -0.0019(7) -0.0039(8)
C108 0.0261(8) 0.0282(8) 0.0266(8) 0.0009(6) 0.0012(6) -0.0015(6)
C10B 0.0206(7) 0.0192(7) 0.0280(8) 0.0021(6) -0.0007(6) -0.0007(6)

loop_
_atom_type_symbol
_atom_type_description
_atom_type_scat_dispersion_real
_atom_type_scat_dispersion_imag
_atom_type_scat_source
C C 0.0033 0.0016 'International Tables Vol C Tables 4.2.6.8 and 6.1.1.4'
H H 0 0 'International Tables Vol C Tables 4.2.6.8 and 6.1.1.4'
N N 0.0061 0.0033 'International Tables Vol C Tables 4.2.6.8 and 6.1.1.4'
O O 0.0106 0.006 'International Tables Vol C Tables 4.2.6.8 and 6.1.1.4'

loop_
_geom_angle_atom_site_label_1
_geom_angle_atom_site_label_2
_geom_angle_atom_site_label_3
_geom_angle
N5 C1 N2 104.87(13)
C1 N2 C21 126.03(13)
C1 N2 C3 115.10(12)
C21 N2 C3 117.78(12)
C22 C21 C28A 121.31(15)
C22 C21 N2 119.38(15)
C28A C21 N2 118.89(15)
C21 C22 N221 119.48(15)
C21 C22 C23 118.90(17)
N221 C22 C23 121.60(16)
C22 N221 C226 116.10(14)
C22 N221 C222 118.47(14)
C226 N221 C222 109.95(14)
N221 C222 C223 108.72(15)
N221 C222 H22A 109.9
C223 C222 H22A 109.9
N221 C222 H22B 109.9
C223 C222 H22B 109.9
H22A C222 H22B 108.3
O224 C223 C222 112.19(17)
O224 C223 H22C 109.2
C222 C223 H22C 109.2
O224 C223 H22D 109.2
C222 C223 H22D 109.2
H22C C223 H22D 107.9
C223 O224 C225 110.44(14)
O224 C225 C226 111.39(15)
O224 C225 H22E 109.3
C226 C225 H22E 109.3
O224 C225 H22F 109.3
C226 C225 H22F 109.3
H22E C225 H22F 108
N221 C226 C225 108.69(14)
N221 C226 H22G 110
C225 C226 H22G 110
N221 C226 H22H 110
C225 C226 H22H 110
H22G C226 H22H 108.3
C24 C23 C22 120.70(18)
C24 C23 H23 119.6
C22 C23 H23 119.6
C23 C24 C24A 122.13(16)
C23 C24 H24 118.9
C24A C24 H24 118.9
C25 C24A C24 123.19(17)
C25 C24A C28A 118.55(18)
C24 C24A C28A 118.23(17)
C26 C25 C24A 121.27(18)
C26 C25 H25 119.4
C24A C25 H25 119.4
C25 C26 C27 120.64(18)
C25 C26 H26 119.7
C27 C26 H26 119.7
C28 C27 C26 119.7(2)
C28 C27 H27 120.2
C26 C27 H27 120.2
C27 C28 C28A 120.85(17)
C27 C28 H28 119.6
C28A C28 H28 119.6
C28 C28A C21 122.28(15)
C28 C28A C24A 118.94(16)
C21 C28A C24A 118.71(16)
N2 C3 C4 101.73(12)
N2 C3 H3A 111.4
C4 C3 H3A 111.4
N2 C3 H3B 111.4
C4 C3 H3B 111.4
H3A C3 H3B 109.3
N5 C4 C3 101.60(12)
N5 C4 H4A 111.5
C3 C4 H4A 111.5
N5 C4 H4B 111.5
C3 C4 H4B 111.5
H4A C4 H4B 109.3
C1 N5 C51 126.81(13)
C1 N5 C4 115.59(12)
C51 N5 C4 116.73(12)
C52 C51 C58A 121.19(14)
C52 C51 N5 119.55(13)
C58A C51 N5 118.84(14)
C51 C52 N521 119.26(14)
C51 C52 C53 118.41(15)
N521 C52 C53 122.32(15)
C52 N521 C522 116.40(13)
C52 N521 C526 113.25(13)
C522 N521 C526 108.87(13)
N521 C522 C523 109.44(15)
N521 C522 H52A 109.8
C523 C522 H52A 109.8
N521 C522 H52B 109.8
C523 C522 H52B 109.8
H52A C522 H52B 108.2
O524 C523 C522 111.72(15)
O524 C523 H52C 109.3
C522 C523 H52C 109.3
O524 C523 H52D 109.3
C522 C523 H52D 109.3
H52C C523 H52D 107.9
C523 O524 C525 108.98(14)
O524 C525 C526 111.19(16)
O524 C525 H52E 109.4
C526 C525 H52E 109.4
O524 C525 H52F 109.4
C526 C525 H52F 109.4
H52E C525 H52F 108
N521 C526 C525 109.80(14)
N521 C526 H52G 109.7
C525 C526 H52G 109.7
N521 C526 H52H 109.7
C525 C526 H52H 109.7
H52G C526 H52H 108.2
C54 C53 C52 121.22(16)
C54 C53 H53 119.4
C52 C53 H53 119.4
C53 C54 C54A 121.62(16)
C53 C54 H54 119.2
C54A C54 H54 119.2
C54 C54A C55 122.82(16)
C54 C54A C58A 118.40(15)
C55 C54A C58A 118.72(17)
C56 C55 C54A 121.04(17)
C56 C55 H55 119.5
C54A C55 H55 119.5
C55 C56 C57 120.88(17)
C55 C56 H56 119.6
C57 C56 H56 119.6
C58 C57 C56 119.75(19)
C58 C57 H57 120.1
C56 C57 H57 120.1
C57 C58 C58A 120.85(17)
C57 C58 H58 119.6
C58A C58 H58 119.6
C58 C58A C51 122.19(15)
C58 C58A C54A 118.75(15)
C51 C58A C54A 119.04(15)
N10 C6 N7 104.94(13)
C6 N7 C71 127.36(13)
C6 N7 C8 114.92(12)
C71 N7 C8 116.72(12)
C72 C71 N7 118.75(13)
C72 C71 C78A 120.66(14)
N7 C71 C78A 120.01(13)
C71 C72 C73 119.31(14)
C71 C72 N721 118.37(13)
C73 C72 N721 122.31(13)
C72 N721 C722 117.67(13)
C72 N721 C726 113.27(12)
C722 N721 C726 109.97(12)
N721 C722 C723 108.49(14)
N721 C722 H72A 110
C723 C722 H72A 110
N721 C722 H72B 110
C723 C722 H72B 110
H72A C722 H72B 108.4
O724 C723 C722 111.67(14)
O724 C723 H72C 109.3
C722 C723 H72C 109.3
O724 C723 H72D 109.3
C722 C723 H72D 109.3
H72C C723 H72D 107.9
C723 O724 C725 110.04(12)
O724 C725 C726 111.31(14)
O724 C725 H72E 109.4
C726 C725 H72E 109.4
O724 C725 H72F 109.4
C726 C725 H72F 109.4
H72E C725 H72F 108
N721 C726 C725 109.59(13)
N721 C726 H72G 109.8
C725 C726 H72G 109.8
N721 C726 H72H 109.8
C725 C726 H72H 109.8
H72G C726 H72H 108.2
C74 C73 C72 120.86(14)
C74 C73 H73 119.6
C72 C73 H73 119.6
C73 C74 C74A 121.17(15)
C73 C74 H74 119.4
C74A C74 H74 119.4
C74 C74A C75 122.00(15)
C74 C74A C78A 118.89(14)
C75 C74A C78A 119.04(15)
C76 C75 C74A 120.78(16)
C76 C75 H75 119.6
C74A C75 H75 119.6
C75 C76 C77 120.37(15)
C75 C76 H76 119.8
C77 C76 H76 119.8
C78 C77 C76 120.40(16)
C78 C77 H77 119.8
C76 C77 H77 119.8
C77 C78 C78A 120.85(16)
C77 C78 H78 119.6
C78A C78 H78 119.6
C74A C78A C78 118.53(14)
C74A C78A C71 118.94(14)
C78 C78A C71 122.46(14)
N7 C8 C9 101.80(12)
N7 C8 H8A 111.4
C9 C8 H8A 111.4
N7 C8 H8B 111.4
C9 C8 H8B 111.4
H8A C8 H8B 109.3
N10 C9 C8 101.48(12)
N10 C9 H9A 111.5
C8 C9 H9A 111.5
N10 C9 H9B 111.5
C8 C9 H9B 111.5
H9A C9 H9B 109.3
C6 N10 C101 126.26(13)
C6 N10 C9 115.64(12)
C101 N10 C9 117.10(12)
C102 C101 C10B 121.26(14)
C102 C101 N10 119.43(13)
C10B C101 N10 118.87(13)
C101 C102 N111 118.88(14)
C101 C102 C103 118.55(15)
N111 C102 C103 122.55(14)
C102 N111 C112 117.68(13)
C102 N111 C116 114.69(12)
C112 N111 C116 109.16(13)
N111 C112 C113 108.22(15)
N111 C112 H11A 110.1
C113 C112 H11A 110.1
N111 C112 H11B 110.1
C113 C112 H11B 110.1
H11A C112 H11B 108.4
O114 C113 C112 111.87(15)
O114 C113 H11C 109.2
C112 C113 H11C 109.2
O114 C113 H11D 109.2
C112 C113 H11D 109.2
H11C C113 H11D 107.9
C115 O114 C113 110.49(13)
O114 C115 C116 111.33(14)
O114 C115 H11E 109.4
C116 C115 H11E 109.4
O114 C115 H11F 109.4
C116 C115 H11F 109.4
H11E C115 H11F 108
N111 C116 C115 109.22(13)
N111 C116 H11G 109.8
C115 C116 H11G 109.8
N111 C116 H11H 109.8
C115 C116 H11H 109.8
H11G C116 H11H 108.3
C104 C103 C102 121.28(15)
C104 C103 H103 119.4
C102 C103 H103 119.4
C103 C104 C10A 121.39(15)
C103 C104 H104 119.3
C10A C104 H104 119.3
C104 C10A C105 122.55(16)
C104 C10A C10B 118.59(15)
C105 C10A C10B 118.86(16)
C106 C105 C10A 120.90(17)
C106 C105 H105 119.6
C10A C105 H105 119.6
C105 C106 C107 120.50(17)
C105 C106 H106 119.8
C107 C106 H106 119.8
C108 C107 C106 120.31(17)
C108 C107 H107 119.8
C106 C107 H107 119.8
C107 C108 C10B 120.74(16)
C107 C108 H108 119.6
C10B C108 H108 119.6
C108 C10B C101 122.46(14)
C108 C10B C10A 118.69(15)
C101 C10B C10A 118.84(14)

loop_
_geom_bond_atom_site_label_1
_geom_bond_atom_site_label_2
_geom_bond_distance
C1 N5 1.3440(19)
C1 N2 1.3538(19)
N2 C21 1.4261(19)
N2 C3 1.483(2)
C21 C22 1.389(2)
C21 C28A 1.417(2)
C22 N221 1.409(2)
C22 C23 1.420(2)
N221 C226 1.464(2)
N221 C222 1.470(2)
C222 C223 1.501(3)
C222 H22A 0.99
C222 H22B 0.99
C223 O224 1.419(2)
C223 H22C 0.99
C223 H22D 0.99
O224 C225 1.434(2)
C225 C226 1.509(3)
C225 H22E 0.99
C225 H22F 0.99
C226 H22G 0.99
C226 H22H 0.99
C23 C24 1.353(3)
C23 H23 0.95
C24 C24A 1.412(3)
C24 H24 0.95
C24A C25 1.411(3)
C24A C28A 1.434(2)
C25 C26 1.349(3)
C25 H25 0.95
C26 C27 1.424(3)
C26 H26 0.95
C27 C28 1.371(2)
C27 H27 0.95
C28 C28A 1.409(3)
C28 H28 0.95
C3 C4 1.525(2)
C3 H3A 0.99
C3 H3B 0.99
C4 N5 1.482(2)
C4 H4A 0.99
C4 H4B 0.99
N5 C51 1.4278(18)
C51 C52 1.391(2)
C51 C58A 1.421(2)
C52 N521 1.418(2)
C52 C53 1.418(2)
N521 C522 1.463(2)
N521 C526 1.472(2)
C522 C523 1.509(3)
C522 H52A 0.99
C522 H52B 0.99
C523 O524 1.426(2)
C523 H52C 0.99
C523 H52D 0.99
O524 C525 1.428(2)
C525 C526 1.506(2)
C525 H52E 0.99
C525 H52F 0.99
C526 H52G 0.99
C526 H52H 0.99
C53 C54 1.364(3)
C53 H53 0.95
C54 C54A 1.405(3)
C54 H54 0.95
C54A C55 1.414(2)
C54A C58A 1.429(2)
C55 C56 1.355(3)
C55 H55 0.95
C56 C57 1.412(3)
C56 H56 0.95
C57 C58 1.375(2)
C57 H57 0.95
C58 C58A 1.415(2)
C58 H58 0.95
C6 N10 1.3443(19)
C6 N7 1.3493(19)
N7 C71 1.4247(18)
N7 C8 1.486(2)
C71 C72 1.387(2)
C71 C78A 1.426(2)
C72 C73 1.414(2)
C72 N721 1.4187(19)
N721 C722 1.4586(19)
N721 C726 1.466(2)
C722 C723 1.510(2)
C722 H72A 0.99
C722 H72B 0.99
C723 O724 1.419(2)
C723 H72C 0.99
C723 H72D 0.99
O724 C725 1.431(2)
C725 C726 1.507(2)
C725 H72E 0.99
C725 H72F 0.99
C726 H72G 0.99
C726 H72H 0.99
C73 C74 1.365(2)
C73 H73 0.95
C74 C74A 1.413(2)
C74 H74 0.95
C74A C75 1.420(2)
C74A C78A 1.421(2)
C75 C76 1.364(3)
C75 H75 0.95
C76 C77 1.406(3)
C76 H76 0.95
C77 C78 1.369(2)
C77 H77 0.95
C78 C78A 1.421(2)
C78 H78 0.95
C8 C9 1.522(2)
C8 H8A 0.99
C8 H8B 0.99
C9 N10 1.479(2)
C9 H9A 0.99
C9 H9B 0.99
N10 C101 1.4280(18)
C101 C102 1.387(2)
C101 C10B 1.424(2)
C102 N111 1.415(2)
C102 C103 1.421(2)
N111 C112 1.467(2)
N111 C116 1.470(2)
C112 C113 1.506(3)
C112 H11A 0.99
C112 H11B 0.99
C113 O114 1.430(2)
C113 H11C 0.99
C113 H11D 0.99
O114 C115 1.425(2)
C115 C116 1.510(2)
C115 H11E 0.99
C115 H11F 0.99
C116 H11G 0.99
C116 H11H 0.99
C103 C104 1.360(3)
C103 H103 0.95
C104 C10A 1.413(2)
C104 H104 0.95
C10A C105 1.416(2)
C10A C10B 1.427(2)
C105 C106 1.359(3)
C105 H105 0.95
C106 C107 1.408(3)
C106 H106 0.95
C107 C108 1.370(2)
C107 H107 0.95
C108 C10B 1.414(2)
C108 H108 0.95
